data_4124721
loop_
_publ_author_name
'See, Yi Yang'
'Herrmann, Aaron T.'
'Aihara, Yoshinori'
'Baran, Phil S.'

_publ_section_title
;
 Scalable C-H Oxidation with Copper: Synthesis of Polyoxypregnanes.
;
_journal_issue 43
_journal_name_full 'Journal of the American Chemical Society'
_journal_page_first 13776
_journal_page_last 13779
_journal_paper_doi 10.1021/jacs.5b09463
_journal_volume 137
_journal_year 2015
_chemical_absolute_configuration ad
_chemical_formula_moiety 'C21 H30 O4'
_chemical_formula_sum 'C21 H30 O4'
_chemical_formula_weight 346.45
_space_group_crystal_system orthorhombic
_space_group_IT_number 19
_space_group_name_Hall 'P 2ac 2ab'
_space_group_name_H-M_alt 'P 21 21 21'
_symmetry_space_group_name_Hall 'P 2ac 2ab'
_symmetry_space_group_name_H-M 'P 21 21 21'
_atom_sites_solution_hydrogens mixed
_atom_sites_solution_primary direct
_audit_creation_date 2015-06-18
_audit_creation_method
;
Olex2 1.2
(compiled 2015.01.26 svn.r3150 for OlexSys, GUI svn.r4998)
;
_cell_angle_alpha 90
_cell_angle_beta 90
_cell_angle_gamma 90
_cell_formula_units_Z 4
_cell_length_a 7.24960(10)
_cell_length_b 10.8528(2)
_cell_length_c 23.5068(4)
_cell_measurement_reflns_used 9977
_cell_measurement_temperature 100
_cell_measurement_theta_max 68.15
_cell_measurement_theta_min 4.49
_cell_volume 1849.48(5)
_computing_molecular_graphics 'Olex2 (Dolomanov et al., 2009)'
_computing_publication_material 'Olex2 (Dolomanov et al., 2009)'
_computing_structure_refinement 'XL (Sheldrick, 2008)'
_computing_structure_solution 'ShelXS (Sheldrick, 2008)'
_diffrn_ambient_temperature 100.0
_diffrn_detector 'Bruker APEX-II CCD'
_diffrn_detector_area_resol_mean 7.9
_diffrn_detector_type 'CCD Area Detector'
_diffrn_measured_fraction_theta_full 0.996
_diffrn_measured_fraction_theta_max 0.993
_diffrn_measurement_device 'Kappa Four-Circle Diffractometer'
_diffrn_measurement_device_type 'Bruker APEX-II CCD'
_diffrn_measurement_method '\f and \w scans'
_diffrn_radiation_monochromator 'Double Bounce Multilayer Mirrors'
_diffrn_radiation_probe x-ray
_diffrn_radiation_type CuK\a
_diffrn_radiation_wavelength 1.54178
_diffrn_reflns_av_R_equivalents 0.0226
_diffrn_reflns_av_unetI/netI 0.0191
_diffrn_reflns_laue_measured_fraction_full 0.996
_diffrn_reflns_laue_measured_fraction_max 0.993
_diffrn_reflns_limit_h_max 8
_diffrn_reflns_limit_h_min -8
_diffrn_reflns_limit_k_max 13
_diffrn_reflns_limit_k_min -12
_diffrn_reflns_limit_l_max 28
_diffrn_reflns_limit_l_min -27
_diffrn_reflns_number 15318
_diffrn_reflns_point_group_measured_fraction_full 0.990
_diffrn_reflns_point_group_measured_fraction_max 0.985
_diffrn_reflns_theta_full 67.679
_diffrn_reflns_theta_max 68.141
_diffrn_reflns_theta_min 4.487
_diffrn_source 'Micro Focus Rotating Anode'
_diffrn_source_type 'Bruker TXS'
_diffrn_standards_number 0
_exptl_absorpt_coefficient_mu 0.676
_exptl_absorpt_correction_T_max 0.1663
_exptl_absorpt_correction_T_min 0.0699
_exptl_absorpt_correction_type multi-scan
_exptl_absorpt_process_details
;
SADABS-2014/4 (Bruker,2014/4) was used for absorption correction.
wR2(int) was 0.0606 before and 0.0354 after correction.
The Ratio of minimum to maximum transmission is 0.4203.
The \l/2 correction factor is 0.00150.
;
_exptl_crystal_colour colourless
_exptl_crystal_colour_primary colourless
_exptl_crystal_density_diffrn 1.244
_exptl_crystal_description block
_exptl_crystal_F_000 752
_exptl_crystal_size_max 0.2
_exptl_crystal_size_mid 0.12
_exptl_crystal_size_min 0.1
_refine_diff_density_max 0.210
_refine_diff_density_min -0.128
_refine_diff_density_rms 0.032
_refine_ls_abs_structure_details
;
 Flack x determined using 1363 quotients [(I+)-(I-)]/[(I+)+(I-)]
 (Parsons, Flack and Wagner, Acta Cryst. B69 (2013) 249-259).
;
_refine_ls_abs_structure_Flack 0.01(3)
_refine_ls_extinction_method none
_refine_ls_goodness_of_fit_ref 1.039
_refine_ls_hydrogen_treatment mixed
_refine_ls_matrix_type full
_refine_ls_number_parameters 238
_refine_ls_number_reflns 3336
_refine_ls_number_restraints 0
_refine_ls_restrained_S_all 1.039
_refine_ls_R_factor_all 0.0306
_refine_ls_R_factor_gt 0.0304
_refine_ls_shift/su_max 0.090
_refine_ls_shift/su_mean 0.007
_refine_ls_structure_factor_coef Fsqd
_refine_ls_weighting_details 'w=1/[\s^2^(Fo^2^)+(0.0539P)^2^+0.2715P] where P=(Fo^2^+2Fc^2^)/3'
_refine_ls_weighting_scheme calc
_refine_ls_wR_factor_gt 0.0814
_refine_ls_wR_factor_ref 0.0818
_reflns_Friedel_coverage 0.707
_reflns_friedel_fraction_full 0.981
_reflns_friedel_fraction_max 0.974
_reflns_number_gt 3299
_reflns_number_total 3336
_reflns_threshold_expression 'I > 2\s(I)'
_cod_data_source_file ja5b09463_si_006.cif
_cod_data_source_block baran518
_cod_depositor_comments
;
The following automatic conversions were performed:

'_diffrn_radiation_probe' value 'X-ray' changed to 'x-ray' according
to
/usr/data/users/saulius/crontab/automatic-downloads/rss-feeds/ACS/lib/dictionaries/cif_core.dic
dictionary named 'cif_core.dic' version 2.4.2 from 2011-04-26.

Automatic conversion script
Id: cif_fix_values 3271 2015-04-21 07:52:19Z andrius 

 Adding full bibliography for 4124715--4124721.cif.
;
_cod_database_code 4124721
_shelx_space_group_comment
;
The symmetry employed for this shelxl refinement is uniquely defined
by the following loop, which should always be used as a source of
symmetry information in preference to the above space-group names.
They are only intended as comments.
;
_olex2_refinement_description
;
1. Fixed Uiso
 At 1.2 times of:
  All C(H) groups, All C(H,H) groups
 At 1.5 times of:
  All C(H,H,H) groups, All O(H) groups
2.a Ternary CH refined with riding coordinates:
 C6(H6), C7(H7), C16(H16), C20(H20)
2.b Secondary CH2 refined with riding coordinates:
 C9(H9A,H9B), C10(H10A,H10B), C11(H11A,H11B), C13(H13A,H13B), C14(H14A,H14B),
 C17(H17A,H17B)
2.c Aromatic/amide H refined with riding coordinates:
 C18(H18), C19(H19)
2.d Idealised Me refined as rotating group:
 C1(H1A,H1B,H1C), C15(H15A,H15B,H15C), C21(H21A,H21B,H21C)
;
_shelx_shelxl_version_number 2014/7
_olex2_submission_special_instructions 'No special instructions were received'

loop_
_space_group_symop_operation_xyz
'x, y, z'
'x+1/2, -y+1/2, -z'
'-x, y+1/2, -z+1/2'
'-x+1/2, -y, z+1/2'

loop_
_atom_site_label
_atom_site_type_symbol
_atom_site_fract_x
_atom_site_fract_y
_atom_site_fract_z
_atom_site_U_iso_or_equiv
_atom_site_adp_type
_atom_site_occupancy
_atom_site_site_symmetry_order
_atom_site_calc_flag
_atom_site_refinement_flags_posn
O1 O 0.98198(19) 0.79079(12) 0.70500(5) 0.0296(3) Uani 1 1 d .
H1 H 0.900(4) 0.819(2) 0.7255(11) 0.044 Uiso 1 1 d R
O2 O 0.36247(17) 0.53372(11) 0.73811(5) 0.0315(3) Uani 1 1 d .
O3 O 0.66741(18) 0.77624(11) 0.76810(5) 0.0295(3) Uani 1 1 d .
H3 H 0.572(4) 0.824(2) 0.7680(11) 0.044 Uiso 1 1 d R
O4 O 0.69656(18) 0.38647(11) 0.73618(5) 0.0278(3) Uani 1 1 d .
H4 H 0.789(4) 0.358(2) 0.7533(10) 0.042 Uiso 1 1 d R
C1 C 0.4668(3) 0.6008(2) 0.82867(8) 0.0371(4) Uani 1 1 d .
H1A H 0.4201 0.6814 0.8407 0.056 Uiso 1 1 calc GR
H1B H 0.5915 0.5888 0.8437 0.056 Uiso 1 1 calc GR
H1C H 0.3855 0.5359 0.8432 0.056 Uiso 1 1 calc GR
C2 C 0.4717(2) 0.59513(15) 0.76481(7) 0.0277(4) Uani 1 1 d .
C3 C 0.6178(2) 0.67200(15) 0.73378(7) 0.0264(4) Uani 1 1 d .
C4 C 0.8021(2) 0.60109(15) 0.72147(7) 0.0254(4) Uani 1 1 d .
C5 C 0.8922(2) 0.68976(15) 0.67600(7) 0.0261(4) Uani 1 1 d .
C6 C 1.0437(2) 0.62916(16) 0.64003(7) 0.0264(4) Uani 1 1 d .
H6 H 1.1464 0.6065 0.6664 0.032 Uiso 1 1 calc R
C7 C 0.9745(2) 0.50918(16) 0.61247(7) 0.0260(4) Uani 1 1 d .
H7 H 0.8596 0.5297 0.5910 0.031 Uiso 1 1 calc R
C8 C 1.1137(3) 0.45461(16) 0.56926(7) 0.0288(4) Uani 1 1 d .
C9 C 1.0238(3) 0.35060(18) 0.53349(8) 0.0345(4) Uani 1 1 d .
H9A H 1.1187 0.2915 0.5204 0.041 Uiso 1 1 calc R
H9B H 0.9315 0.3055 0.5565 0.041 Uiso 1 1 calc R
C10 C 0.9305(3) 0.41300(19) 0.48231(8) 0.0399(5) Uani 1 1 d .
H10A H 0.9298 0.3575 0.4489 0.048 Uiso 1 1 calc R
H10B H 0.8018 0.4361 0.4915 0.048 Uiso 1 1 calc R
C11 C 1.2525(3) 0.51265(19) 0.47151(8) 0.0374(4) Uani 1 1 d .
H11A H 1.3258 0.5745 0.4504 0.045 Uiso 1 1 calc R
H11B H 1.3042 0.4282 0.4711 0.045 Uiso 1 1 calc R
C12 C 1.1540(3) 0.55475(17) 0.52492(7) 0.0306(4) Uani 1 1 d .
C13 C 0.5525(3) 0.71499(17) 0.67495(8) 0.0284(4) Uani 1 1 d .
H13A H 0.4765 0.7904 0.6782 0.034 Uiso 1 1 calc R
H13B H 0.4784 0.6500 0.6562 0.034 Uiso 1 1 calc R
C14 C 0.7291(3) 0.74109(16) 0.64103(7) 0.0287(4) Uani 1 1 d .
H14A H 0.7441 0.8308 0.6351 0.034 Uiso 1 1 calc R
H14B H 0.7234 0.7003 0.6034 0.034 Uiso 1 1 calc R
C15 C 0.9230(2) 0.58561(16) 0.77425(7) 0.0277(4) Uani 1 1 d .
H15A H 0.8667 0.5251 0.7998 0.041 Uiso 1 1 calc GR
H15B H 0.9341 0.6649 0.7939 0.041 Uiso 1 1 calc GR
H15C H 1.0457 0.5570 0.7628 0.041 Uiso 1 1 calc GR
C16 C 0.7590(2) 0.47333(15) 0.69430(7) 0.0255(3) Uani 1 1 d .
H16 H 0.6550 0.4859 0.6670 0.031 Uiso 1 1 calc R
C17 C 0.9201(2) 0.42118(16) 0.66038(7) 0.0270(4) Uani 1 1 d .
H17A H 0.8849 0.3404 0.6441 0.032 Uiso 1 1 calc R
H17B H 1.0268 0.4082 0.6860 0.032 Uiso 1 1 calc R
C18 C 1.1216(3) 0.71774(17) 0.59684(8) 0.0294(4) Uani 1 1 d .
H18 H 1.1351 0.8019 0.6072 0.035 Uiso 1 1 calc R
C19 C 1.1720(3) 0.68321(17) 0.54504(8) 0.0309(4) Uani 1 1 d .
H19 H 1.2215 0.7433 0.5199 0.037 Uiso 1 1 calc R
C20 C 1.0457(3) 0.52584(19) 0.47087(8) 0.0357(4) Uani 1 1 d .
H20 H 0.9897 0.5955 0.4490 0.043 Uiso 1 1 calc R
C21 C 1.2896(3) 0.40929(17) 0.59856(8) 0.0323(4) Uani 1 1 d .
H21A H 1.3805 0.3855 0.5697 0.048 Uiso 1 1 calc GR
H21B H 1.2605 0.3379 0.6225 0.048 Uiso 1 1 calc GR
H21C H 1.3403 0.4754 0.6223 0.048 Uiso 1 1 calc GR

loop_
_atom_site_aniso_label
_atom_site_aniso_U_11
_atom_site_aniso_U_22
_atom_site_aniso_U_33
_atom_site_aniso_U_23
_atom_site_aniso_U_13
_atom_site_aniso_U_12
O1 0.0312(7) 0.0258(6) 0.0319(6) -0.0042(5) 0.0028(5) -0.0029(5)
O2 0.0274(6) 0.0296(6) 0.0377(6) 0.0003(5) 0.0003(5) 0.0010(5)
O3 0.0301(6) 0.0263(6) 0.0321(6) -0.0039(5) 0.0000(5) 0.0023(5)
O4 0.0264(6) 0.0263(6) 0.0307(6) 0.0038(5) 0.0007(5) -0.0005(5)
C1 0.0398(10) 0.0395(10) 0.0322(9) 0.0021(8) 0.0051(8) -0.0022(9)
C2 0.0265(8) 0.0247(8) 0.0320(9) -0.0002(7) 0.0000(7) 0.0049(7)
C3 0.0258(8) 0.0259(8) 0.0276(8) -0.0015(7) 0.0000(7) 0.0021(7)
C4 0.0256(8) 0.0246(8) 0.0260(7) -0.0001(6) 0.0013(7) 0.0005(7)
C5 0.0273(8) 0.0236(8) 0.0272(8) -0.0008(7) -0.0002(7) -0.0024(7)
C6 0.0250(8) 0.0275(8) 0.0267(8) -0.0002(7) -0.0005(7) 0.0000(7)
C7 0.0269(8) 0.0254(8) 0.0258(8) 0.0007(6) -0.0010(7) 0.0005(7)
C8 0.0329(9) 0.0277(8) 0.0258(8) -0.0004(7) 0.0036(7) 0.0008(7)
C9 0.0431(10) 0.0309(9) 0.0296(9) -0.0031(7) 0.0044(8) -0.0014(8)
C10 0.0495(12) 0.0404(10) 0.0296(9) -0.0054(8) -0.0025(8) -0.0033(9)
C11 0.0470(11) 0.0370(10) 0.0282(8) 0.0010(7) 0.0070(8) 0.0018(9)
C12 0.0329(9) 0.0319(9) 0.0269(8) 0.0005(7) 0.0025(7) 0.0013(7)
C13 0.0281(9) 0.0282(8) 0.0288(8) 0.0014(7) -0.0001(7) 0.0032(7)
C14 0.0314(9) 0.0268(8) 0.0279(8) 0.0017(7) 0.0001(7) 0.0023(7)
C15 0.0275(8) 0.0276(8) 0.0278(8) 0.0000(7) -0.0016(7) 0.0005(7)
C16 0.0262(8) 0.0239(8) 0.0264(7) 0.0022(6) -0.0002(7) -0.0020(7)
C17 0.0293(9) 0.0246(8) 0.0271(8) -0.0002(6) 0.0002(7) -0.0003(7)
C18 0.0288(8) 0.0263(8) 0.0332(9) 0.0012(7) 0.0015(7) -0.0024(7)
C19 0.0317(9) 0.0298(9) 0.0311(8) 0.0048(7) 0.0008(7) -0.0031(7)
C20 0.0453(11) 0.0356(9) 0.0261(9) 0.0000(8) -0.0005(8) 0.0016(9)
C21 0.0333(9) 0.0328(9) 0.0308(8) 0.0007(7) 0.0049(7) 0.0043(8)

loop_
_atom_type_symbol
_atom_type_description
_atom_type_scat_dispersion_real
_atom_type_scat_dispersion_imag
_atom_type_scat_source
C C 0.0181 0.0091 'International Tables Vol C Tables 4.2.6.8 and 6.1.1.4'
H H 0.0000 0.0000 'International Tables Vol C Tables 4.2.6.8 and 6.1.1.4'
O O 0.0492 0.0322 'International Tables Vol C Tables 4.2.6.8 and 6.1.1.4'

loop_
_geom_angle_atom_site_label_1
_geom_angle_atom_site_label_2
_geom_angle_atom_site_label_3
_geom_angle
C5 O1 H1 103.1(19)
C3 O3 H3 105.6(17)
C16 O4 H4 108.4(17)
H1A C1 H1B 109.5
H1A C1 H1C 109.5
H1B C1 H1C 109.5
C2 C1 H1A 109.5
C2 C1 H1B 109.5
C2 C1 H1C 109.5
O2 C2 C1 121.68(17)
O2 C2 C3 120.33(15)
C1 C2 C3 117.98(16)
O3 C3 C2 109.56(14)
O3 C3 C4 106.06(13)
O3 C3 C13 110.14(14)
C2 C3 C4 114.16(13)
C2 C3 C13 112.41(15)
C13 C3 C4 104.21(13)
C3 C4 C5 100.26(13)
C15 C4 C3 113.12(13)
C15 C4 C5 112.28(14)
C15 C4 C16 110.48(14)
C16 C4 C3 109.96(14)
C16 C4 C5 110.34(13)
O1 C5 C4 109.22(13)
O1 C5 C6 105.22(14)
O1 C5 C14 108.79(14)
C6 C5 C4 114.07(14)
C6 C5 C14 114.17(14)
C14 C5 C4 105.27(13)
C5 C6 H6 107.2
C5 C6 C7 111.18(14)
C7 C6 H6 107.2
C18 C6 C5 111.46(14)
C18 C6 H6 107.2
C18 C6 C7 112.22(14)
C6 C7 H7 107.2
C6 C7 C8 112.79(14)
C8 C7 H7 107.2
C17 C7 C6 107.62(13)
C17 C7 H7 107.2
C17 C7 C8 114.36(14)
C7 C8 C9 111.09(15)
C12 C8 C7 107.37(14)
C12 C8 C9 103.15(14)
C21 C8 C7 111.73(14)
C21 C8 C9 111.12(15)
C21 C8 C12 112.03(15)
C8 C9 H9A 110.4
C8 C9 H9B 110.4
H9A C9 H9B 108.6
C10 C9 C8 106.77(15)
C10 C9 H9A 110.4
C10 C9 H9B 110.4
C9 C10 H10A 110.8
C9 C10 H10B 110.8
H10A C10 H10B 108.9
C20 C10 C9 104.69(16)
C20 C10 H10A 110.8
C20 C10 H10B 110.8
H11A C11 H11B 114.8
C12 C11 H11A 117.7
C12 C11 H11B 117.7
C20 C11 H11A 117.7
C20 C11 H11B 117.7
C20 C11 C12 60.68(13)
C11 C12 C8 116.05(15)
C11 C12 C20 59.37(13)
C19 C12 C8 117.89(14)
C19 C12 C11 120.53(16)
C19 C12 C20 120.38(16)
C20 C12 C8 108.79(15)
C3 C13 H13A 110.6
C3 C13 H13B 110.6
C3 C13 C14 105.49(14)
H13A C13 H13B 108.8
C14 C13 H13A 110.6
C14 C13 H13B 110.6
C5 C14 H14A 110.3
C5 C14 H14B 110.3
C13 C14 C5 107.20(13)
C13 C14 H14A 110.3
C13 C14 H14B 110.3
H14A C14 H14B 108.5
C4 C15 H15A 109.5
C4 C15 H15B 109.5
C4 C15 H15C 109.5
H15A C15 H15B 109.5
H15A C15 H15C 109.5
H15B C15 H15C 109.5
O4 C16 C4 111.49(12)
O4 C16 H16 107.0
O4 C16 C17 110.89(13)
C4 C16 H16 107.0
C17 C16 C4 113.05(14)
C17 C16 H16 107.0
C7 C17 H17A 109.5
C7 C17 H17B 109.5
C16 C17 C7 110.58(14)
C16 C17 H17A 109.5
C16 C17 H17B 109.5
H17A C17 H17B 108.1
C6 C18 H18 118.6
C19 C18 C6 122.78(17)
C19 C18 H18 118.6
C12 C19 H19 118.8
C18 C19 C12 122.44(17)
C18 C19 H19 118.8
C10 C20 C12 107.69(15)
C10 C20 H20 118.7
C11 C20 C10 118.23(18)
C11 C20 C12 59.95(12)
C11 C20 H20 118.7
C12 C20 H20 118.8
C8 C21 H21A 109.5
C8 C21 H21B 109.5
C8 C21 H21C 109.5
H21A C21 H21B 109.5
H21A C21 H21C 109.5
H21B C21 H21C 109.5

loop_
_geom_bond_atom_site_label_1
_geom_bond_atom_site_label_2
_geom_bond_distance
O1 H1 0.82(3)
O1 C5 1.446(2)
O2 C2 1.210(2)
O3 H3 0.87(3)
O3 C3 1.435(2)
O4 H4 0.84(3)
O4 C16 1.4362(19)
C1 H1A 0.9800
C1 H1B 0.9800
C1 H1C 0.9800
C1 C2 1.503(3)
C2 C3 1.533(2)
C3 C4 1.569(2)
C3 C13 1.534(2)
C4 C5 1.580(2)
C4 C15 1.528(2)
C4 C16 1.558(2)
C5 C6 1.535(2)
C5 C14 1.544(2)
C6 H6 1.0000
C6 C7 1.538(2)
C6 C18 1.508(2)
C7 H7 1.0000
C7 C8 1.549(2)
C7 C17 1.529(2)
C8 C9 1.551(3)
C8 C12 1.534(2)
C8 C21 1.530(3)
C9 H9A 0.9900
C9 H9B 0.9900
C9 C10 1.538(3)
C10 H10A 0.9900
C10 H10B 0.9900
C10 C20 1.507(3)
C11 H11A 0.9900
C11 H11B 0.9900
C11 C12 1.515(2)
C11 C20 1.506(3)
C12 C19 1.478(3)
C12 C20 1.526(3)
C13 H13A 0.9900
C13 H13B 0.9900
C13 C14 1.535(2)
C14 H14A 0.9900
C14 H14B 0.9900
C15 H15A 0.9800
C15 H15B 0.9800
C15 H15C 0.9800
C16 H16 1.0000
C16 C17 1.523(2)
C17 H17A 0.9900
C17 H17B 0.9900
C18 H18 0.9500
C18 C19 1.325(3)
C19 H19 0.9500
C20 H20 1.0000
C21 H21A 0.9800
C21 H21B 0.9800
C21 H21C 0.9800

loop_
_geom_torsion_atom_site_label_1
_geom_torsion_atom_site_label_2
_geom_torsion_atom_site_label_3
_geom_torsion_atom_site_label_4
_geom_torsion
O1 C5 C6 C7 172.63(13)
O1 C5 C6 C18 -61.35(18)
O1 C5 C14 C13 -101.18(16)
O2 C2 C3 O3 152.35(15)
O2 C2 C3 C4 -88.88(19)
O2 C2 C3 C13 29.5(2)
O3 C3 C4 C5 -74.49(15)
O3 C3 C4 C15 45.26(18)
O3 C3 C4 C16 169.30(13)
O3 C3 C13 C14 80.16(17)
O4 C16 C17 C7 174.93(13)
C1 C2 C3 O3 -26.5(2)
C1 C2 C3 C4 92.31(19)
C1 C2 C3 C13 -149.26(16)
C2 C3 C4 C5 164.78(14)
C2 C3 C4 C15 -75.47(19)
C2 C3 C4 C16 48.57(18)
C2 C3 C13 C14 -157.36(14)
C3 C4 C5 O1 81.70(15)
C3 C4 C5 C6 -160.91(14)
C3 C4 C5 C14 -34.97(15)
C3 C4 C16 O4 -76.91(17)
C3 C4 C16 C17 157.36(14)
C3 C13 C14 C5 10.65(18)
C4 C3 C13 C14 -33.22(17)
C4 C5 C6 C7 52.95(18)
C4 C5 C6 C18 178.98(14)
C4 C5 C14 C13 15.78(17)
C4 C16 C17 C7 -59.02(18)
C5 C4 C16 O4 173.40(13)
C5 C4 C16 C17 47.67(18)
C5 C6 C7 C8 172.06(14)
C5 C6 C7 C17 -60.87(17)
C5 C6 C18 C19 -143.23(18)
C6 C5 C14 C13 141.65(15)
C6 C7 C8 C9 -168.14(14)
C6 C7 C8 C12 -56.05(18)
C6 C7 C8 C21 67.15(18)
C6 C7 C17 C16 63.98(17)
C6 C18 C19 C12 0.7(3)
C7 C6 C18 C19 -17.8(3)
C7 C8 C9 C10 87.07(18)
C7 C8 C12 C11 -166.71(16)
C7 C8 C12 C19 39.3(2)
C7 C8 C12 C20 -102.35(17)
C8 C7 C17 C16 -169.87(14)
C8 C9 C10 C20 30.1(2)
C8 C12 C19 C18 -12.8(3)
C8 C12 C20 C10 3.2(2)
C8 C12 C20 C11 -109.74(17)
C9 C8 C12 C11 -49.3(2)
C9 C8 C12 C19 156.72(17)
C9 C8 C12 C20 15.05(19)
C9 C10 C20 C11 44.5(2)
C9 C10 C20 C12 -20.3(2)
C11 C12 C19 C18 -165.61(18)
C11 C12 C20 C10 112.89(19)
C12 C8 C9 C10 -27.68(19)
C12 C11 C20 C10 -95.04(18)
C13 C3 C4 C5 41.78(15)
C13 C3 C4 C15 161.52(14)
C13 C3 C4 C16 -74.43(16)
C14 C5 C6 C7 -68.16(18)
C14 C5 C6 C18 57.86(19)
C15 C4 C5 O1 -38.66(18)
C15 C4 C5 C6 78.74(18)
C15 C4 C5 C14 -155.32(14)
C15 C4 C16 O4 48.65(19)
C15 C4 C16 C17 -77.09(17)
C16 C4 C5 O1 -162.38(14)
C16 C4 C5 C6 -44.98(19)
C16 C4 C5 C14 80.95(16)
C17 C7 C8 C9 68.45(19)
C17 C7 C8 C12 -179.47(15)
C17 C7 C8 C21 -56.26(19)
C18 C6 C7 C8 46.46(19)
C18 C6 C7 C17 173.53(15)
C19 C12 C20 C10 -137.39(18)
C19 C12 C20 C11 109.7(2)
C20 C11 C12 C8 97.30(18)
C20 C11 C12 C19 -109.5(2)
C20 C12 C19 C18 124.3(2)
C21 C8 C9 C10 -147.88(16)
C21 C8 C12 C11 70.3(2)
C21 C8 C12 C19 -83.7(2)
C21 C8 C12 C20 134.62(16)
